data_1508128
loop_
_publ_author_name
'Li, Jian-Rong'
'Zhou, Hong-Cai'

_publ_section_title
;
 Bridging-ligand-substitution strategy for the preparation of
 metal-organic polyhedra.
;
_journal_issue 10
_journal_name_full 'Nature chemistry'
_journal_page_first 893
_journal_page_last 898
_journal_paper_doi 10.1038/nchem.803
_journal_volume 2
_journal_year 2010
_chemical_formula_moiety 'C168 H84 Cu12 N12 O60'
_chemical_formula_sum 'C168 H84 Cu12 N12 O60'
_chemical_formula_weight 3992.95
_chemical_name_systematic
; 
 ? 
;
_space_group_IT_number 2
_symmetry_cell_setting triclinic
_symmetry_space_group_name_Hall '-P 1'
_symmetry_space_group_name_H-M 'P -1'
_atom_sites_solution_hydrogens geom
_atom_sites_solution_primary direct
_atom_sites_solution_secondary difmap
_audit_creation_method SHELXL-97
_cell_angle_alpha 117.518(4)
_cell_angle_beta 92.930(4)
_cell_angle_gamma 110.470(4)
_cell_formula_units_Z 1
_cell_length_a 20.014(6)
_cell_length_b 20.977(7)
_cell_length_c 22.605(7)
_cell_measurement_reflns_used 3289
_cell_measurement_temperature 110(2)
_cell_measurement_theta_max 20.30
_cell_measurement_theta_min 2.22
_cell_volume 7622(4)
_computing_cell_refinement 'SAINT+ ver. (Bruker, 2001)'
_computing_data_collection 'APEX2  (Bruker, 2008)'
_computing_data_reduction 'SAINT+ ver. (Bruker, 2001)'
_computing_molecular_graphics 'SHELXTL (Sheldrick, 2008)'
_computing_publication_material 'SHELXTL (Sheldrick, 2008)'
_computing_structure_refinement 'SHELXTL (Sheldrick, 2008)'
_computing_structure_solution 'SHELXTL (Sheldrick, 2008)'
_diffrn_ambient_temperature 110(2)
_diffrn_measured_fraction_theta_full 0.986
_diffrn_measured_fraction_theta_max 0.987
_diffrn_measurement_device_type 'Bruker SMART APEX II CCD area detector'
_diffrn_measurement_method 'phi and omega scans'
_diffrn_radiation_monochromator graphite
_diffrn_radiation_source 'fine-focus sealed tube'
_diffrn_radiation_type MoK\a
_diffrn_radiation_wavelength 0.71073
_diffrn_reflns_av_R_equivalents 0.1313
_diffrn_reflns_av_sigmaI/netI 0.2555
_diffrn_reflns_limit_h_max 23
_diffrn_reflns_limit_h_min -23
_diffrn_reflns_limit_k_max 25
_diffrn_reflns_limit_k_min -24
_diffrn_reflns_limit_l_max 26
_diffrn_reflns_limit_l_min -26
_diffrn_reflns_number 71813
_diffrn_reflns_theta_full 25.14
_diffrn_reflns_theta_max 25.14
_diffrn_reflns_theta_min 1.72
_exptl_absorpt_coefficient_mu 0.870
_exptl_absorpt_correction_T_max 0.8054
_exptl_absorpt_correction_T_min 0.7803
_exptl_absorpt_correction_type multi-scan
_exptl_absorpt_process_details 'SADABS (Sheldrick, 2008)'
_exptl_crystal_colour green
_exptl_crystal_density_diffrn 0.870
_exptl_crystal_density_meas ?
_exptl_crystal_density_method 'not measured'
_exptl_crystal_description block
_exptl_crystal_F_000 2004
_exptl_crystal_size_max 0.30
_exptl_crystal_size_mid 0.26
_exptl_crystal_size_min 0.26
_platon_squeeze_details
;
;
_refine_diff_density_max 1.620
_refine_diff_density_min -0.601
_refine_diff_density_rms 0.092
_refine_ls_extinction_method none
_refine_ls_goodness_of_fit_ref 0.861
_refine_ls_hydrogen_treatment constr
_refine_ls_matrix_type full
_refine_ls_number_parameters 1099
_refine_ls_number_reflns 26907
_refine_ls_number_restraints 0
_refine_ls_restrained_S_all 0.861
_refine_ls_R_factor_all 0.1527
_refine_ls_R_factor_gt 0.0686
_refine_ls_shift/su_max 0.001
_refine_ls_shift/su_mean 0.000
_refine_ls_structure_factor_coef Fsqd
_refine_ls_weighting_details 'calc w=1/[\s^2^(Fo^2^)+(0.0000P)^2^+0.0000P] where P=(Fo^2^+2Fc^2^)/3'
_refine_ls_weighting_scheme calc
_refine_ls_wR_factor_gt 0.1221
_refine_ls_wR_factor_ref 0.1350
_reflns_number_gt 9540
_reflns_number_total 26907
_reflns_threshold_expression I>2\s(I)
_cod_data_source_file nchem.803-s9.cif
_cod_data_source_block str8
_cod_depositor_comments
;
The following automatic conversions were performed:

'_symmetry_cell_setting' value 'Triclinic' changed to 'triclinic'
according to /home/saulius/struct/CIF-dictionaries/cif_core.dic
dictionary named 'cif_core.dic' version 2.4.1 from 2010-06-29.

Automatic conversion script
Id: cif_fix_values 1891 2012-01-12 08:04:46Z andrius 

The following automatic conversions were performed:

'_exptl_crystal_density_meas' value 'not measured' was changed to '?'
- the value is perceived as not measured.

Automatic conversion script
Id: cif_fix_values 3008 2015-01-20 13:52:24Z robertas 
;
_cod_original_cell_volume 7623(4)
_cod_database_code 1508128

loop_
_symmetry_equiv_pos_as_xyz
'x, y, z'
'-x, -y, -z'

loop_
_atom_site_label
_atom_site_type_symbol
_atom_site_fract_x
_atom_site_fract_y
_atom_site_fract_z
_atom_site_U_iso_or_equiv
_atom_site_adp_type
_atom_site_occupancy
_atom_site_symmetry_multiplicity
_atom_site_calc_flag
_atom_site_refinement_flags
Cu1 Cu 0.65983(4) 0.47450(4) 0.37411(4) 0.0332(2) Uani 1 1 d .
Cu2 Cu 0.74934(4) 0.61663(4) 0.40514(4) 0.0321(2) Uani 1 1 d .
Cu3 Cu 0.63693(4) 1.00825(5) 0.21334(4) 0.0352(2) Uani 1 1 d .
Cu4 Cu 0.73610(4) 0.99906(4) 0.28384(4) 0.0337(2) Uani 1 1 d .
Cu5 Cu 1.18419(5) 0.78369(4) 0.10839(4) 0.0357(2) Uani 1 1 d .
Cu6 Cu 1.12800(5) 0.84063(4) 0.21001(4) 0.0360(2) Uani 1 1 d .
O1 O 0.5881(2) 0.4801(2) 0.3166(2) 0.0430(13) Uani 1 1 d .
O2 O 0.6648(2) 0.6028(3) 0.3448(2) 0.0441(13) Uani 1 1 d .
O3 O 0.5779(2) 0.8967(2) 0.1823(2) 0.0352(11) Uani 1 1 d .
O4 O 0.6649(2) 0.8895(2) 0.2447(2) 0.0386(12) Uani 1 1 d .
O5 O 0.6822(2) 0.9742(2) 0.1369(2) 0.0373(12) Uani 1 1 d .
O6 O 0.7691(2) 0.9666(3) 0.1996(2) 0.0443(13) Uani 1 1 d .
O7 O 1.0940(2) 0.7580(2) 0.0443(2) 0.0434(13) Uani 1 1 d .
O8 O 1.0570(2) 0.8274(2) 0.1365(2) 0.0337(11) Uani 1 1 d .
O9 O 1.1322(2) 0.6847(2) 0.1062(2) 0.0396(12) Uani 1 1 d .
O10 O 1.0710(2) 0.7296(2) 0.1829(2) 0.0410(12) Uani 1 1 d .
O11 O 0.7056(2) 0.4395(2) 0.2983(2) 0.0413(13) Uani 1 1 d .
O12 O 0.7806(2) 0.5603(3) 0.3242(2) 0.0496(14) Uani 1 1 d .
O13 O 0.6268(2) 0.5295(2) 0.4547(2) 0.0483(14) Uani 1 1 d .
O14 O 0.7060(2) 0.6521(2) 0.4827(2) 0.0447(13) Uani 1 1 d .
O15 O 0.7740(2) 1.1079(2) 0.8754(2) 0.0398(12) Uani 1 1 d .
O16 O 0.8083(2) 1.0571(2) 0.7775(2) 0.0365(12) Uani 1 1 d .
O17 O 0.7344(2) 1.1857(2) 0.8187(2) 0.0434(13) Uani 1 1 d .
O18 O 0.7920(2) 1.1530(2) 0.7320(2) 0.0423(13) Uani 1 1 d .
O19 O 0.6007(2) 1.0361(2) 0.2970(2) 0.0405(12) Uani 1 1 d .
O20 O 0.6890(2) 1.0303(2) 0.3592(2) 0.0358(12) Uani 1 1 d .
O21 O 0.7453(3) 0.4913(3) 0.4357(2) 0.0517(14) Uani 1 1 d .
O22 O 0.8223(2) 0.6114(2) 0.4604(2) 0.0468(13) Uani 1 1 d .
O23 O 1.2915(2) 0.8819(2) 0.7472(2) 0.0383(12) Uani 1 1 d .
O24 O 1.2043(2) 0.8897(2) 0.6858(2) 0.0367(12) Uani 1 1 d .
O25 O 0.6011(2) 0.3552(2) 0.3569(2) 0.0605(16) Uani 1 1 d .
O26 O 0.8170(3) 0.7357(3) 0.4244(3) 0.0767(17) Uani 1 1 d .
O27 O 0.5503(2) 1.0188(3) 0.1608(2) 0.0556(14) Uani 1 1 d .
O28 O 0.8233(3) 0.9865(3) 0.3357(2) 0.0660(16) Uani 1 1 d .
O29 O 1.2392(3) 0.7386(2) 0.0276(2) 0.0512(14) Uani 1 1 d .
O30 O 1.0712(3) 0.8913(3) 0.2875(2) 0.0612(15) Uani 1 1 d .
N1 N 0.4076(3) 0.5511(3) 0.1340(3) 0.0563(18) Uani 1 1 d .
H1A H 0.3632 0.5170 0.1067 0.068 Uiso 1 1 calc R
N2 N 0.8248(3) 0.7843(3) -0.0896(3) 0.0579(18) Uani 1 1 d .
H2A H 0.8084 0.7625 -0.1344 0.069 Uiso 1 1 calc R
N3 N 0.9034(3) 0.3717(3) 0.0856(3) 0.0418(15) Uani 1 1 d .
H3B H 0.8971 0.3238 0.0541 0.050 Uiso 1 1 calc R
N4 N 0.5845(3) 0.7407(3) 0.7475(3) 0.0376(15) Uani 1 1 d .
H4B H 0.5547 0.7207 0.7679 0.045 Uiso 1 1 calc R
N5 N 0.4978(3) 1.1157(3) 0.5741(3) 0.0547(17) Uani 1 1 d .
H5A H 0.4551 1.1180 0.5788 0.066 Uiso 1 1 calc R
N6 N 1.0342(3) 0.5366(3) 0.6104(3) 0.0488(17) Uani 1 1 d .
H6A H 1.0388 0.4995 0.6161 0.059 Uiso 1 1 calc R
C1 C 0.6074(4) 0.5405(4) 0.3119(3) 0.0355(18) Uani 1 1 d .
C2 C 0.5502(4) 0.5403(4) 0.2646(3) 0.0411(19) Uani 1 1 d .
C3 C 0.4824(4) 0.4771(4) 0.2299(3) 0.0384(18) Uani 1 1 d .
H3A H 0.4709 0.4337 0.2371 0.046 Uiso 1 1 calc R
C4 C 0.4306(4) 0.4740(4) 0.1851(4) 0.057(2) Uani 1 1 d .
H4A H 0.3838 0.4300 0.1622 0.068 Uiso 1 1 calc R
C5 C 0.4496(4) 0.5392(4) 0.1744(4) 0.053(2) Uani 1 1 d .
C6 C 0.5165(4) 0.6047(4) 0.2096(3) 0.0372(18) Uani 1 1 d .
C7 C 0.5687(4) 0.6063(4) 0.2555(3) 0.0387(18) Uani 1 1 d .
H7A H 0.6152 0.6506 0.2796 0.046 Uiso 1 1 calc R
C8 C 0.5165(4) 0.6614(4) 0.1912(4) 0.0444(19) Uani 1 1 d .
C9 C 0.4473(4) 0.6276(4) 0.1435(4) 0.048(2) Uani 1 1 d .
C10 C 0.4299(4) 0.6659(4) 0.1160(3) 0.0387(19) Uani 1 1 d .
H10A H 0.3838 0.6415 0.0836 0.046 Uiso 1 1 calc R
C11 C 0.4777(4) 0.7386(4) 0.1344(3) 0.0365(18) Uani 1 1 d .
H11A H 0.4648 0.7664 0.1158 0.044 Uiso 1 1 calc R
C12 C 0.5677(4) 0.7381(3) 0.2096(3) 0.0371(18) Uani 1 1 d .
H12A H 0.6145 0.7624 0.2408 0.044 Uiso 1 1 calc R
C13 C 0.5488(4) 0.7761(3) 0.1818(3) 0.0321(17) Uani 1 1 d .
C14 C 0.6020(4) 0.8610(4) 0.2055(3) 0.0369(18) Uani 1 1 d .
C15 C 0.7355(4) 0.9565(4) 0.1450(4) 0.0418(19) Uani 1 1 d .
C16 C 0.7616(4) 0.9148(4) 0.0775(3) 0.0349(17) Uani 1 1 d .
C17 C 0.7225(4) 0.8932(4) 0.0151(4) 0.056(2) Uani 1 1 d .
H17A H 0.6826 0.9072 0.0130 0.068 Uiso 1 1 calc R
C18 C 0.7399(4) 0.8510(4) -0.0456(4) 0.056(2) Uani 1 1 d .
H18A H 0.7147 0.8378 -0.0892 0.067 Uiso 1 1 calc R
C19 C 0.7966(4) 0.8295(4) -0.0385(3) 0.046(2) Uani 1 1 d .
C20 C 0.8377(4) 0.8529(4) 0.0249(3) 0.0428(19) Uani 1 1 d .
C21 C 0.8210(4) 0.8974(3) 0.0862(3) 0.0390(19) Uani 1 1 d .
H21A H 0.8484 0.9144 0.1304 0.047 Uiso 1 1 calc R
C22 C 0.8949(4) 0.8238(4) 0.0132(4) 0.0357(18) Uani 1 1 d .
C23 C 0.8828(4) 0.7798(4) -0.0578(4) 0.044(2) Uani 1 1 d .
C24 C 0.9239(4) 0.7393(4) -0.0880(4) 0.052(2) Uani 1 1 d .
H24A H 0.9144 0.7098 -0.1368 0.062 Uiso 1 1 calc R
C25 C 0.9792(4) 0.7420(4) -0.0466(4) 0.0417(19) Uani 1 1 d .
H25A H 1.0078 0.7139 -0.0673 0.050 Uiso 1 1 calc R
C26 C 0.9944(4) 0.7872(4) 0.0277(4) 0.0421(19) Uani 1 1 d .
C27 C 0.9470(4) 0.8239(3) 0.0543(4) 0.0382(19) Uani 1 1 d .
H27A H 0.9517 0.8495 0.1027 0.046 Uiso 1 1 calc R
C28 C 1.0501(4) 0.7894(4) 0.0716(4) 0.0365(18) Uani 1 1 d .
C29 C 1.0852(4) 0.6756(4) 0.1390(3) 0.0353(18) Uani 1 1 d .
C30 C 1.0426(3) 0.5932(3) 0.1270(3) 0.0299(16) Uani 1 1 d .
C31 C 1.0500(3) 0.5283(4) 0.0741(3) 0.0355(18) Uani 1 1 d .
H31A H 1.0852 0.5376 0.0490 0.043 Uiso 1 1 calc R
C32 C 1.0088(4) 0.4521(4) 0.0572(3) 0.0425(19) Uani 1 1 d .
H32A H 1.0149 0.4087 0.0216 0.051 Uiso 1 1 calc R
C33 C 0.9570(4) 0.4414(4) 0.0952(3) 0.0362(18) Uani 1 1 d .
C34 C 0.9495(4) 0.5065(4) 0.1506(3) 0.0337(17) Uani 1 1 d .
C35 C 0.9931(4) 0.5817(4) 0.1639(3) 0.0384(18) Uani 1 1 d .
H35A H 0.9883 0.6261 0.1995 0.046 Uiso 1 1 calc R
C36 C 0.8856(3) 0.4704(3) 0.1720(3) 0.0302(17) Uani 1 1 d .
C37 C 0.8615(4) 0.3880(4) 0.1323(3) 0.0342(18) Uani 1 1 d .
C38 C 0.8014(4) 0.3392(4) 0.1392(3) 0.050(2) Uani 1 1 d .
H38A H 0.7833 0.2834 0.1096 0.059 Uiso 1 1 calc R
C39 C 0.7655(3) 0.3703(4) 0.1899(3) 0.0318(17) Uani 1 1 d .
H39A H 0.7240 0.3365 0.1959 0.038 Uiso 1 1 calc R
C40 C 0.7935(4) 0.4548(4) 0.2321(3) 0.0307(17) Uani 1 1 d .
C41 C 0.8514(3) 0.5027(4) 0.2222(3) 0.0294(16) Uani 1 1 d .
H41A H 0.8686 0.5586 0.2498 0.035 Uiso 1 1 calc R
C42 C 0.7540(4) 0.4847(4) 0.2876(3) 0.0406(19) Uani 1 1 d .
C43 C 0.6553(4) 0.6040(4) 0.4941(3) 0.0336(17) Uani 1 1 d .
C44 C 0.6328(3) 0.6393(4) 0.5587(3) 0.0334(17) Uani 1 1 d .
C45 C 0.5806(4) 0.5893(4) 0.5740(3) 0.0411(19) Uani 1 1 d .
H45A H 0.5596 0.5340 0.5412 0.049 Uiso 1 1 calc R
C46 C 0.5565(3) 0.6150(4) 0.6350(3) 0.0377(18) Uani 1 1 d .
H46A H 0.5188 0.5796 0.6432 0.045 Uiso 1 1 calc R
C47 C 0.5930(4) 0.6980(4) 0.6835(3) 0.046(2) Uani 1 1 d .
C48 C 0.6481(3) 0.7486(3) 0.6681(3) 0.0325(17) Uani 1 1 d .
C49 C 0.6679(3) 0.7210(4) 0.6067(3) 0.0343(17) Uani 1 1 d .
H49A H 0.7041 0.7560 0.5971 0.041 Uiso 1 1 calc R
C50 C 0.6723(4) 0.8297(4) 0.7292(3) 0.0349(17) Uani 1 1 d .
C51 C 0.6293(4) 0.8194(4) 0.7753(3) 0.0340(17) Uani 1 1 d .
C52 C 0.6373(4) 0.8830(4) 0.8380(3) 0.0400(19) Uani 1 1 d .
H52A H 0.6108 0.8756 0.8697 0.048 Uiso 1 1 calc R
C53 C 0.6865(4) 0.9602(4) 0.8540(3) 0.0417(19) Uani 1 1 d .
H53A H 0.6928 1.0055 0.8964 0.050 Uiso 1 1 calc R
C54 C 0.7269(3) 0.9690(4) 0.8048(3) 0.0348(17) Uani 1 1 d .
C55 C 0.7188(3) 0.9037(3) 0.7417(3) 0.0297(16) Uani 1 1 d .
H55A H 0.7441 0.9099 0.7089 0.036 Uiso 1 1 calc R
C56 C 0.7710(4) 1.0515(4) 0.8210(4) 0.0372(18) Uani 1 1 d .
C57 C 0.7355(4) 1.1618(4) 0.7557(4) 0.046(2) Uani 1 1 d .
C58 C 0.6726(2) 1.1502(3) 0.7093(2) 0.0407(19) Uani 1 1 d G
C59 C 0.6130(3) 1.1601(3) 0.73468(17) 0.048(2) Uani 1 1 d G
H59A H 0.6133 1.1739 0.7811 0.058 Uiso 1 1 calc R
C60 C 0.5528(2) 1.1499(3) 0.6921(2) 0.049(2) Uani 1 1 d G
H60A H 0.5120 1.1566 0.7094 0.059 Uiso 1 1 calc R
C61 C 0.5523(2) 1.1297(3) 0.6242(2) 0.048(2) Uani 1 1 d G
C62 C 0.6120(3) 1.1197(3) 0.59882(17) 0.0402(19) Uani 1 1 d G
C63 C 0.6722(2) 1.1300(2) 0.6414(2) 0.0391(18) Uani 1 1 d G
H63A H 0.7130 1.1232 0.6241 0.047 Uiso 1 1 calc R
C64 C 0.5923(3) 1.0970(3) 0.52610(18) 0.0394(18) Uani 1 1 d G
C65 C 0.5234(3) 1.0971(3) 0.5145(2) 0.0414(19) Uani 1 1 d G
C66 C 0.4897(2) 1.0784(3) 0.4499(3) 0.054(2) Uani 1 1 d G
H66A H 0.4426 1.0785 0.4419 0.064 Uiso 1 1 calc R
C67 C 0.5248(3) 1.0596(2) 0.39675(18) 0.0425(19) Uani 1 1 d G
H67A H 0.5017 1.0469 0.3525 0.051 Uiso 1 1 calc R
C68 C 0.5936(3) 1.0595(2) 0.4083(2) 0.0364(18) Uani 1 1 d G
C69 C 0.62734(19) 1.0782(2) 0.4730(2) 0.0417(19) Uani 1 1 d G
H69A H 0.6744 1.0781 0.4809 0.050 Uiso 1 1 calc R
C70 C 0.6298(4) 1.0400(3) 0.3504(3) 0.0310(17) Uani 1 1 d .
C71 C 0.8057(4) 0.5485(4) 0.4630(3) 0.0370(18) Uani 1 1 d .
C72 C 0.8655(4) 0.5447(4) 0.5044(3) 0.0388(18) Uani 1 1 d .
C73 C 0.8496(4) 0.4736(4) 0.5026(4) 0.050(2) Uani 1 1 d .
H73A H 0.8021 0.4310 0.4786 0.060 Uiso 1 1 calc R
C74 C 0.9050(4) 0.4646(4) 0.5369(4) 0.058(2) Uani 1 1 d .
H74A H 0.8946 0.4156 0.5347 0.070 Uiso 1 1 calc R
C75 C 0.9767(4) 0.5302(4) 0.5749(4) 0.052(2) Uani 1 1 d .
C76 C 0.9869(4) 0.6044(4) 0.5772(3) 0.0419(19) Uani 1 1 d .
C77 C 0.9308(3) 0.6089(4) 0.5395(3) 0.0332(17) Uani 1 1 d .
H77A H 0.9394 0.6562 0.5391 0.040 Uiso 1 1 calc R
C78 C 1.06148(19) 0.6569(3) 0.6196(2) 0.0395(18) Uani 1 1 d G
C79 C 1.0860(2) 0.61180(19) 0.6368(2) 0.048(2) Uani 1 1 d G
C80 C 1.1576(3) 0.6447(3) 0.6762(2) 0.051(2) Uani 1 1 d G
H80A H 1.1744 0.6139 0.6880 0.061 Uiso 1 1 calc R
C81 C 1.20466(19) 0.7227(3) 0.6984(2) 0.0444(19) Uani 1 1 d G
H81A H 1.2536 0.7453 0.7253 0.053 Uiso 1 1 calc R
C82 C 1.1801(2) 0.76783(18) 0.6812(2) 0.0395(19) Uani 1 1 d G
C83 C 1.1085(3) 0.7349(3) 0.6418(2) 0.043(2) Uani 1 1 d G
H83A H 1.0918 0.7657 0.6301 0.051 Uiso 1 1 calc R
C84 C 1.2282(4) 0.8521(4) 0.7069(3) 0.0290(17) Uani 1 1 d .

loop_
_atom_site_aniso_label
_atom_site_aniso_U_11
_atom_site_aniso_U_22
_atom_site_aniso_U_33
_atom_site_aniso_U_23
_atom_site_aniso_U_13
_atom_site_aniso_U_12
Cu1 0.0394(6) 0.0252(5) 0.0346(5) 0.0150(4) 0.0120(4) 0.0131(4)
Cu2 0.0369(6) 0.0239(5) 0.0328(5) 0.0135(4) 0.0125(4) 0.0111(4)
Cu3 0.0393(6) 0.0330(5) 0.0349(5) 0.0166(4) 0.0117(4) 0.0178(4)
Cu4 0.0382(6) 0.0310(5) 0.0336(5) 0.0158(4) 0.0112(4) 0.0173(4)
Cu5 0.0445(6) 0.0278(5) 0.0336(5) 0.0126(4) 0.0174(5) 0.0172(4)
Cu6 0.0458(6) 0.0280(5) 0.0348(5) 0.0134(4) 0.0183(5) 0.0189(4)
O1 0.066(4) 0.026(3) 0.043(3) 0.020(2) 0.020(3) 0.021(3)
O2 0.034(3) 0.027(3) 0.057(3) 0.017(3) -0.012(3) 0.008(2)
O3 0.041(3) 0.022(2) 0.040(3) 0.013(2) 0.004(2) 0.016(2)
O4 0.016(3) 0.040(3) 0.038(3) 0.012(2) -0.009(2) 0.003(2)
O5 0.027(3) 0.050(3) 0.037(3) 0.021(2) 0.008(2) 0.020(3)
O6 0.056(4) 0.054(3) 0.018(3) 0.008(3) 0.007(3) 0.033(3)
O7 0.058(3) 0.047(3) 0.045(3) 0.024(3) 0.023(3) 0.042(3)
O8 0.029(3) 0.035(3) 0.040(3) 0.023(3) 0.011(2) 0.012(2)
O9 0.048(3) 0.040(3) 0.051(3) 0.034(3) 0.033(3) 0.022(3)
O10 0.049(3) 0.033(3) 0.045(3) 0.013(2) 0.024(3) 0.030(3)
O11 0.045(3) 0.025(3) 0.051(3) 0.021(3) 0.027(3) 0.007(2)
O12 0.063(4) 0.028(3) 0.044(3) 0.013(3) 0.028(3) 0.012(3)
O13 0.063(4) 0.019(3) 0.032(3) 0.002(2) 0.020(3) 0.001(2)
O14 0.059(3) 0.025(3) 0.043(3) 0.016(2) 0.029(3) 0.011(3)
O15 0.061(3) 0.025(3) 0.031(3) 0.011(2) 0.021(3) 0.018(3)
O16 0.039(3) 0.031(3) 0.042(3) 0.020(2) 0.021(2) 0.014(2)
O17 0.055(3) 0.049(3) 0.031(3) 0.019(3) 0.023(3) 0.029(3)
O18 0.037(3) 0.051(3) 0.042(3) 0.021(3) 0.024(3) 0.023(3)
O19 0.046(3) 0.053(3) 0.026(3) 0.018(3) 0.018(3) 0.026(3)
O20 0.036(3) 0.047(3) 0.028(3) 0.018(2) 0.005(2) 0.024(3)
O21 0.041(3) 0.036(3) 0.076(4) 0.038(3) -0.006(3) 0.005(3)
O22 0.031(3) 0.033(3) 0.078(4) 0.034(3) 0.003(3) 0.008(2)
O23 0.024(3) 0.035(3) 0.049(3) 0.021(3) 0.004(2) 0.008(2)
O24 0.033(3) 0.031(3) 0.039(3) 0.013(2) 0.006(2) 0.015(2)
O25 0.069(4) 0.026(3) 0.029(3) -0.003(2) 0.027(3) -0.019(2)
O26 0.074(4) 0.027(3) 0.103(5) 0.026(3) 0.026(3) 0.004(3)
O27 0.053(3) 0.055(3) 0.067(4) 0.029(3) 0.006(3) 0.036(3)
O28 0.093(4) 0.061(3) 0.055(4) 0.028(3) 0.004(3) 0.050(3)
O29 0.089(4) 0.057(3) 0.018(3) 0.011(2) 0.023(3) 0.051(3)
O30 0.090(4) 0.050(3) 0.043(3) 0.013(3) 0.036(3) 0.042(3)
N1 0.053(5) 0.049(4) 0.062(5) 0.039(4) -0.002(4) 0.005(4)
N2 0.076(5) 0.064(4) 0.030(4) 0.006(3) 0.021(4) 0.050(4)
N3 0.053(4) 0.029(3) 0.039(4) 0.011(3) 0.016(3) 0.021(3)
N4 0.048(4) 0.034(3) 0.029(4) 0.015(3) 0.030(3) 0.015(3)
N5 0.049(4) 0.080(5) 0.044(4) 0.030(4) 0.025(4) 0.038(4)
N6 0.026(4) 0.040(4) 0.081(5) 0.036(4) -0.014(3) 0.013(3)
C1 0.054(5) 0.021(4) 0.031(4) 0.014(4) 0.021(4) 0.012(4)
C2 0.044(5) 0.041(5) 0.041(5) 0.023(4) 0.007(4) 0.018(4)
C3 0.033(5) 0.036(4) 0.054(5) 0.034(4) 0.004(4) 0.008(4)
C4 0.076(6) 0.036(5) 0.050(5) 0.020(4) -0.003(5) 0.020(4)
C5 0.033(5) 0.047(5) 0.079(6) 0.042(5) 0.006(4) 0.003(4)
C6 0.033(5) 0.034(4) 0.042(5) 0.022(4) -0.003(4) 0.009(4)
C7 0.031(5) 0.040(4) 0.051(5) 0.030(4) 0.011(4) 0.011(4)
C8 0.044(5) 0.040(5) 0.057(5) 0.028(4) 0.015(4) 0.022(4)
C9 0.054(6) 0.036(5) 0.044(5) 0.018(4) 0.010(4) 0.014(4)
C10 0.030(5) 0.033(4) 0.064(5) 0.034(4) 0.006(4) 0.012(4)
C11 0.046(5) 0.041(5) 0.031(4) 0.017(4) 0.002(4) 0.029(4)
C12 0.043(5) 0.018(4) 0.051(5) 0.016(4) 0.013(4) 0.016(4)
C13 0.038(5) 0.025(4) 0.035(4) 0.013(4) 0.017(4) 0.017(4)
C14 0.061(6) 0.031(4) 0.033(5) 0.020(4) 0.020(4) 0.028(4)
C15 0.044(5) 0.024(4) 0.053(6) 0.017(4) 0.009(5) 0.015(4)
C16 0.035(5) 0.044(4) 0.028(4) 0.015(4) 0.015(4) 0.024(4)
C17 0.087(7) 0.067(6) 0.045(5) 0.033(5) 0.036(5) 0.055(5)
C18 0.057(6) 0.084(6) 0.067(6) 0.052(5) 0.042(5) 0.050(5)
C19 0.056(6) 0.055(5) 0.022(5) 0.014(4) 0.010(4) 0.025(4)
C20 0.063(6) 0.047(5) 0.023(4) 0.017(4) 0.014(4) 0.029(4)
C21 0.047(5) 0.033(4) 0.035(5) 0.014(4) 0.024(4) 0.017(4)
C22 0.037(5) 0.028(4) 0.044(5) 0.015(4) 0.002(4) 0.021(4)
C23 0.051(5) 0.060(5) 0.026(5) 0.006(4) 0.007(4) 0.051(5)
C24 0.071(6) 0.052(5) 0.025(4) 0.009(4) 0.001(4) 0.033(5)
C25 0.041(5) 0.028(4) 0.050(5) 0.011(4) 0.013(4) 0.019(4)
C26 0.062(6) 0.030(4) 0.036(5) 0.018(4) 0.028(4) 0.019(4)
C27 0.040(5) 0.033(4) 0.056(5) 0.023(4) 0.031(4) 0.027(4)
C28 0.035(5) 0.039(4) 0.040(5) 0.023(4) 0.022(4) 0.014(4)
C29 0.054(5) 0.035(4) 0.017(4) 0.012(4) 0.022(4) 0.020(4)
C30 0.030(4) 0.026(4) 0.034(4) 0.012(4) 0.021(4) 0.016(3)
C31 0.031(4) 0.036(4) 0.037(4) 0.022(4) 0.023(4) 0.006(4)
C32 0.073(6) 0.048(5) 0.038(5) 0.030(4) 0.029(4) 0.044(5)
C33 0.064(5) 0.022(4) 0.018(4) 0.008(3) 0.002(4) 0.017(4)
C34 0.038(5) 0.031(4) 0.030(4) 0.008(4) 0.016(4) 0.023(4)
C35 0.042(5) 0.029(4) 0.027(4) 0.004(4) 0.004(4) 0.012(4)
C36 0.040(5) 0.017(4) 0.034(4) 0.014(3) 0.016(4) 0.010(3)
C37 0.044(5) 0.026(4) 0.040(5) 0.024(4) 0.026(4) 0.012(4)
C38 0.083(6) 0.032(4) 0.022(4) -0.001(4) 0.005(4) 0.034(5)
C39 0.022(4) 0.042(4) 0.038(4) 0.022(4) 0.013(3) 0.017(4)
C40 0.042(5) 0.025(4) 0.017(4) 0.004(3) 0.012(3) 0.015(4)
C41 0.035(4) 0.027(4) 0.023(4) 0.012(3) 0.010(3) 0.011(3)
C42 0.052(5) 0.033(5) 0.030(5) 0.010(4) 0.002(4) 0.022(4)
C43 0.033(5) 0.033(4) 0.025(4) 0.010(4) 0.012(4) 0.011(4)
C44 0.023(4) 0.023(4) 0.025(4) 0.000(3) 0.009(3) -0.004(3)
C45 0.054(5) 0.015(4) 0.027(4) 0.000(3) -0.002(4) 0.002(4)
C46 0.034(5) 0.030(4) 0.048(5) 0.021(4) 0.013(4) 0.010(4)
C47 0.084(6) 0.029(4) 0.035(5) 0.019(4) 0.036(4) 0.026(4)
C48 0.039(5) 0.025(4) 0.034(4) 0.013(4) 0.015(4) 0.017(4)
C49 0.030(4) 0.034(4) 0.043(5) 0.018(4) 0.019(4) 0.018(4)
C50 0.040(5) 0.026(4) 0.039(5) 0.014(4) 0.012(4) 0.016(4)
C51 0.039(5) 0.024(4) 0.035(5) 0.014(4) 0.014(4) 0.011(4)
C52 0.055(5) 0.036(4) 0.033(5) 0.018(4) 0.029(4) 0.020(4)
C53 0.041(5) 0.045(5) 0.033(5) 0.014(4) 0.018(4) 0.019(4)
C54 0.038(5) 0.034(4) 0.027(4) 0.014(4) 0.006(4) 0.011(4)
C55 0.035(4) 0.025(4) 0.032(4) 0.011(3) 0.014(3) 0.020(3)
C56 0.042(5) 0.023(4) 0.039(5) 0.014(4) 0.009(4) 0.007(4)
C57 0.060(6) 0.038(5) 0.053(6) 0.029(4) 0.020(5) 0.024(4)
C58 0.051(5) 0.044(4) 0.037(5) 0.020(4) 0.028(4) 0.028(4)
C59 0.043(5) 0.059(5) 0.044(5) 0.024(4) 0.020(4) 0.025(4)
C60 0.043(5) 0.063(5) 0.043(5) 0.028(4) 0.022(4) 0.022(4)
C61 0.057(6) 0.047(5) 0.021(5) 0.009(4) 0.017(4) 0.013(4)
C62 0.032(5) 0.047(5) 0.044(5) 0.026(4) 0.013(4) 0.014(4)
C63 0.050(5) 0.043(4) 0.028(4) 0.017(4) 0.021(4) 0.022(4)
C64 0.034(5) 0.043(4) 0.051(5) 0.029(4) 0.022(4) 0.019(4)
C65 0.048(5) 0.059(5) 0.035(5) 0.026(4) 0.019(4) 0.037(4)
C66 0.076(6) 0.064(5) 0.037(5) 0.026(4) 0.023(5) 0.046(5)
C67 0.056(5) 0.049(5) 0.039(5) 0.027(4) 0.017(4) 0.032(4)
C68 0.041(5) 0.030(4) 0.042(5) 0.017(4) 0.017(4) 0.020(4)
C69 0.052(5) 0.056(5) 0.031(5) 0.032(4) 0.021(4) 0.022(4)
C70 0.038(5) 0.019(4) 0.030(5) 0.007(3) 0.016(4) 0.010(3)
C71 0.025(5) 0.034(4) 0.036(5) 0.017(4) 0.006(4) -0.003(4)
C72 0.040(5) 0.028(4) 0.048(5) 0.020(4) 0.001(4) 0.013(4)
C73 0.041(5) 0.040(5) 0.061(6) 0.022(4) 0.007(4) 0.014(4)
C74 0.072(6) 0.034(5) 0.052(5) 0.017(4) -0.011(5) 0.017(5)
C75 0.046(6) 0.035(5) 0.083(6) 0.040(5) 0.021(5) 0.013(4)
C76 0.041(5) 0.042(5) 0.044(5) 0.020(4) 0.013(4) 0.022(4)
C77 0.030(4) 0.022(4) 0.036(4) 0.008(3) -0.005(4) 0.010(4)
C78 0.035(5) 0.039(5) 0.038(5) 0.017(4) 0.009(4) 0.012(4)
C79 0.040(5) 0.031(4) 0.048(5) 0.013(4) -0.022(4) 0.004(4)
C80 0.058(6) 0.037(5) 0.075(6) 0.037(4) 0.022(5) 0.029(4)
C81 0.044(5) 0.042(5) 0.056(5) 0.034(4) 0.005(4) 0.017(4)
C82 0.018(4) 0.034(4) 0.039(5) 0.004(4) 0.004(4) 0.003(4)
C83 0.080(6) 0.024(4) 0.032(4) 0.016(4) 0.028(4) 0.026(4)
C84 0.018(4) 0.032(4) 0.029(4) 0.004(4) 0.003(3) 0.019(4)

loop_
_atom_type_symbol
_atom_type_description
_atom_type_scat_dispersion_real
_atom_type_scat_dispersion_imag
_atom_type_scat_source
C C 0.0033 0.0016 'International Tables Vol C Tables 4.2.6.8 and 6.1.1.4'
H H 0.0000 0.0000 'International Tables Vol C Tables 4.2.6.8 and 6.1.1.4'
N N 0.0061 0.0033 'International Tables Vol C Tables 4.2.6.8 and 6.1.1.4'
O O 0.0106 0.0060 'International Tables Vol C Tables 4.2.6.8 and 6.1.1.4'
Cu Cu 0.3201 1.2651 'International Tables Vol C Tables 4.2.6.8 and 6.1.1.4'

loop_
_geom_angle_atom_site_label_1
_geom_angle_atom_site_label_2
_geom_angle_atom_site_label_3
_geom_angle
_geom_angle_site_symmetry_1
_geom_angle_site_symmetry_3
O11 Cu1 O13 169.26(18) . .
O11 Cu1 O1 89.85(18) . .
O13 Cu1 O1 89.93(19) . .
O11 Cu1 O21 88.8(2) . .
O13 Cu1 O21 89.2(2) . .
O1 Cu1 O21 167.90(19) . .
O11 Cu1 O25 93.65(16) . .
O13 Cu1 O25 96.90(16) . .
O1 Cu1 O25 102.09(19) . .
O21 Cu1 O25 89.99(19) . .
O11 Cu1 Cu2 84.62(13) . .
O13 Cu1 Cu2 84.64(13) . .
O1 Cu1 Cu2 87.60(13) . .
O21 Cu1 Cu2 80.30(13) . .
O25 Cu1 Cu2 170.16(14) . .
O12 Cu2 O22 89.0(2) . .
O12 Cu2 O14 168.63(18) . .
O22 Cu2 O14 89.8(2) . .
O12 Cu2 O2 89.4(2) . .
O22 Cu2 O2 169.97(19) . .
O14 Cu2 O2 89.8(2) . .
O12 Cu2 O26 95.73(19) . .
O22 Cu2 O26 96.9(2) . .
O14 Cu2 O26 95.64(18) . .
O2 Cu2 O26 93.07(19) . .
O12 Cu2 Cu1 83.78(13) . .
O22 Cu2 Cu1 88.41(13) . .
O14 Cu2 Cu1 84.88(13) . .
O2 Cu2 Cu1 81.58(13) . .
O26 Cu2 Cu1 174.63(15) . .
O5 Cu3 O23 90.62(17) . 2_776
O5 Cu3 O3 88.72(17) . .
O23 Cu3 O3 170.36(19) 2_776 .
O5 Cu3 O19 170.34(19) . .
O23 Cu3 O19 91.09(18) 2_776 .
O3 Cu3 O19 88.00(17) . .
O5 Cu3 O27 96.66(18) . .
O23 Cu3 O27 95.46(18) 2_776 .
O3 Cu3 O27 94.18(18) . .
O19 Cu3 O27 92.64(18) . .
O5 Cu3 Cu4 87.62(14) . .
O23 Cu3 Cu4 84.44(13) 2_776 .
O3 Cu3 Cu4 85.93(13) . .
O19 Cu3 Cu4 83.09(14) . .
O27 Cu3 Cu4 175.72(13) . .
O6 Cu4 O20 170.47(19) . .
O6 Cu4 O4 88.60(18) . .
O20 Cu4 O4 89.15(18) . .
O6 Cu4 O24 90.01(18) . 2_776
O20 Cu4 O24 90.71(17) . 2_776
O4 Cu4 O24 170.66(19) . 2_776
O6 Cu4 O28 92.09(19) . .
O20 Cu4 O28 97.32(18) . .
O4 Cu4 O28 94.54(18) . .
O24 Cu4 O28 94.74(19) 2_776 .
O6 Cu4 Cu3 83.14(14) . .
O20 Cu4 Cu3 87.44(13) . .
O4 Cu4 Cu3 84.63(14) . .
O24 Cu4 Cu3 86.03(13) 2_776 .
O28 Cu4 Cu3 175.17(13) . .
O9 Cu5 O17 90.08(18) . 2_776
O9 Cu5 O15 168.34(18) . 2_776
O17 Cu5 O15 89.93(18) 2_776 2_776
O9 Cu5 O7 88.88(18) . .
O17 Cu5 O7 171.94(18) 2_776 .
O15 Cu5 O7 89.48(18) 2_776 .
O9 Cu5 O29 96.83(17) . .
O17 Cu5 O29 92.86(18) 2_776 .
O15 Cu5 O29 94.81(17) 2_776 .
O7 Cu5 O29 95.20(17) . .
O9 Cu5 Cu6 83.76(13) . .
O17 Cu5 Cu6 83.08(13) 2_776 .
O15 Cu5 Cu6 84.67(13) 2_776 .
O7 Cu5 Cu6 88.86(13) . .
O29 Cu5 Cu6 175.90(13) . .
O18 Cu6 O16 89.82(18) 2_776 2_776
O18 Cu6 O10 90.12(18) 2_776 .
O16 Cu6 O10 169.58(18) 2_776 .
O18 Cu6 O8 168.50(18) 2_776 .
O16 Cu6 O8 88.15(17) 2_776 .
O10 Cu6 O8 89.85(18) . .
O18 Cu6 O30 100.09(19) 2_776 .
O16 Cu6 O30 93.58(18) 2_776 .
O10 Cu6 O30 96.69(17) . .
O8 Cu6 O30 91.33(18) . .
O18 Cu6 Cu5 87.41(13) 2_776 .
O16 Cu6 Cu5 84.54(13) 2_776 .
O10 Cu6 Cu5 85.05(12) . .
O8 Cu6 Cu5 81.14(13) . .
O30 Cu6 Cu5 172.28(13) . .
C1 O1 Cu1 117.8(5) . .
C1 O2 Cu2 124.4(4) . .
C14 O3 Cu3 120.3(4) . .
C14 O4 Cu4 122.8(4) . .
C15 O5 Cu3 117.5(4) . .
C15 O6 Cu4 123.1(5) . .
C28 O7 Cu5 117.1(5) . .
C28 O8 Cu6 127.3(4) . .
C29 O9 Cu5 123.3(4) . .
C29 O10 Cu6 121.0(4) . .
C42 O11 Cu1 123.6(4) . .
C42 O12 Cu2 123.3(4) . .
C43 O13 Cu1 123.7(4) . .
C43 O14 Cu2 123.1(4) . .
C56 O15 Cu5 121.2(4) . 2_776
C56 O16 Cu6 121.9(4) . 2_776
C57 O17 Cu5 125.1(5) . 2_776
C57 O18 Cu6 119.4(5) . 2_776
C70 O19 Cu3 124.3(4) . .
C70 O20 Cu4 119.7(4) . .
C71 O21 Cu1 127.5(4) . .
C71 O22 Cu2 118.5(4) . .
C84 O23 Cu3 123.6(4) . 2_776
C84 O24 Cu4 121.3(4) . 2_776
C5 N1 C9 109.1(6) . .
C5 N1 H1A 125.4 . .
C9 N1 H1A 125.4 . .
C23 N2 C19 108.8(6) . .
C23 N2 H2A 125.6 . .
C19 N2 H2A 125.6 . .
C37 N3 C33 110.5(5) . .
C37 N3 H3B 124.8 . .
C33 N3 H3B 124.8 . .
C47 N4 C51 109.5(5) . .
C47 N4 H4B 125.2 . .
C51 N4 H4B 125.2 . .
C61 N5 C65 106.5(5) . .
C61 N5 H5A 126.7 . .
C65 N5 H5A 126.7 . .
C75 N6 C79 106.6(5) . .
C75 N6 H6A 126.7 . .
C79 N6 H6A 126.7 . .
O1 C1 O2 128.2(7) . .
O1 C1 C2 115.4(6) . .
O2 C1 C2 116.2(6) . .
C3 C2 C7 120.0(6) . .
C3 C2 C1 121.3(6) . .
C7 C2 C1 118.7(6) . .
C2 C3 C4 122.7(6) . .
C2 C3 H3A 118.7 . .
C4 C3 H3A 118.7 . .
C3 C4 C5 117.6(7) . .
C3 C4 H4A 121.2 . .
C5 C4 H4A 121.2 . .
N1 C5 C6 109.6(6) . .
N1 C5 C4 128.9(7) . .
C6 C5 C4 121.5(7) . .
C5 C6 C7 119.7(6) . .
C5 C6 C8 107.8(6) . .
C7 C6 C8 132.5(7) . .
C6 C7 C2 118.6(6) . .
C6 C7 H7A 120.7 . .
C2 C7 H7A 120.7 . .
C12 C8 C9 118.2(6) . .
C12 C8 C6 134.6(7) . .
C9 C8 C6 107.3(6) . .
C10 C9 N1 131.6(7) . .
C10 C9 C8 122.2(7) . .
N1 C9 C8 106.2(6) . .
C11 C10 C9 119.4(7) . .
C11 C10 H10A 120.3 . .
C9 C10 H10A 120.3 . .
C10 C11 C13 121.4(6) . .
C10 C11 H11A 119.3 . .
C13 C11 H11A 119.3 . .
C13 C12 C8 118.7(7) . .
C13 C12 H12A 120.7 . .
C8 C12 H12A 120.7 . .
C12 C13 C11 120.2(6) . .
C12 C13 C14 118.5(6) . .
C11 C13 C14 121.2(6) . .
O4 C14 O3 126.2(6) . .
O4 C14 C13 118.3(6) . .
O3 C14 C13 115.5(7) . .
O6 C15 O5 128.1(7) . .
O6 C15 C16 116.1(6) . .
O5 C15 C16 115.8(7) . .
C17 C16 C21 123.8(6) . .
C17 C16 C15 119.7(7) . .
C21 C16 C15 116.3(6) . .
C16 C17 C18 121.4(7) . .
C16 C17 H17A 119.3 . .
C18 C17 H17A 119.3 . .
C17 C18 C19 115.7(7) . .
C17 C18 H18A 122.1 . .
C19 C18 H18A 122.1 . .
C20 C19 C18 123.1(7) . .
C20 C19 N2 107.4(7) . .
C18 C19 N2 129.4(7) . .
C19 C20 C21 120.7(7) . .
C19 C20 C22 108.3(6) . .
C21 C20 C22 131.0(7) . .
C16 C21 C20 115.1(6) . .
C16 C21 H21A 122.5 . .
C20 C21 H21A 122.5 . .
C27 C22 C23 119.0(6) . .
C27 C22 C20 134.6(7) . .
C23 C22 C20 105.8(6) . .
C24 C23 N2 128.3(7) . .
C24 C23 C22 122.2(7) . .
N2 C23 C22 109.5(6) . .
C23 C24 C25 119.2(7) . .
C23 C24 H24A 120.4 . .
C25 C24 H24A 120.4 . .
C24 C25 C26 120.9(6) . .
C24 C25 H25A 119.5 . .
C26 C25 H25A 119.5 . .
C27 C26 C28 121.7(7) . .
C27 C26 C25 116.0(7) . .
C28 C26 C25 122.0(6) . .
C22 C27 C26 122.3(7) . .
C22 C27 H27A 118.9 . .
C26 C27 H27A 118.9 . .
O8 C28 O7 123.4(7) . .
O8 C28 C26 117.7(6) . .
O7 C28 C26 118.7(7) . .
O10 C29 O9 125.3(6) . .
O10 C29 C30 116.4(6) . .
O9 C29 C30 118.3(6) . .
C35 C30 C31 120.1(6) . .
C35 C30 C29 119.9(6) . .
C31 C30 C29 119.8(6) . .
C32 C31 C30 122.5(6) . .
C32 C31 H31A 118.7 . .
C30 C31 H31A 118.7 . .
C31 C32 C33 116.5(6) . .
C31 C32 H32A 121.8 . .
C33 C32 H32A 121.8 . .
N3 C33 C32 129.4(6) . .
N3 C33 C34 108.2(6) . .
C32 C33 C34 122.3(6) . .
C35 C34 C33 117.4(6) . .
C35 C34 C36 136.6(6) . .
C33 C34 C36 105.3(6) . .
C30 C35 C34 121.2(6) . .
C30 C35 H35A 119.4 . .
C34 C35 H35A 119.4 . .
C41 C36 C37 120.2(6) . .
C41 C36 C34 132.3(6) . .
C37 C36 C34 107.5(5) . .
C38 C37 N3 130.7(6) . .
C38 C37 C36 120.5(6) . .
N3 C37 C36 108.4(5) . .
C37 C38 C39 120.4(6) . .
C37 C38 H38A 119.8 . .
C39 C38 H38A 119.8 . .
C38 C39 C40 117.9(6) . .
C38 C39 H39A 121.1 . .
C40 C39 H39A 121.1 . .
C41 C40 C39 120.9(6) . .
C41 C40 C42 123.8(6) . .
C39 C40 C42 115.3(6) . .
C40 C41 C36 120.0(6) . .
C40 C41 H41A 120.0 . .
C36 C41 H41A 120.0 . .
O11 C42 O12 124.7(7) . .
O11 C42 C40 121.7(6) . .
O12 C42 C40 113.4(6) . .
O13 C43 O14 123.5(6) . .
O13 C43 C44 119.4(6) . .
O14 C43 C44 117.0(6) . .
C45 C44 C49 120.2(6) . .
C45 C44 C43 118.6(6) . .
C49 C44 C43 121.0(6) . .
C44 C45 C46 124.2(6) . .
C44 C45 H45A 117.9 . .
C46 C45 H45A 117.9 . .
C45 C46 C47 114.9(6) . .
C45 C46 H46A 122.5 . .
C47 C46 H46A 122.5 . .
N4 C47 C48 110.3(6) . .
N4 C47 C46 129.4(6) . .
C48 C47 C46 120.3(6) . .
C49 C48 C47 122.6(6) . .
C49 C48 C50 132.3(6) . .
C47 C48 C50 105.1(6) . .
C48 C49 C44 117.7(6) . .
C48 C49 H49A 121.2 . .
C44 C49 H49A 121.2 . .
C55 C50 C51 122.5(6) . .
C55 C50 C48 132.0(6) . .
C51 C50 C48 105.1(5) . .
C52 C51 N4 129.0(6) . .
C52 C51 C50 121.1(6) . .
N4 C51 C50 109.9(5) . .
C51 C52 C53 118.0(6) . .
C51 C52 H52A 121.0 . .
C53 C52 H52A 121.0 . .
C52 C53 C54 119.4(6) . .
C52 C53 H53A 120.3 . .
C54 C53 H53A 120.3 . .
C55 C54 C53 121.9(6) . .
C55 C54 C56 121.0(6) . .
C53 C54 C56 116.8(6) . .
C50 C55 C54 116.8(6) . .
C50 C55 H55A 121.6 . .
C54 C55 H55A 121.6 . .
O15 C56 O16 125.0(6) . .
O15 C56 C54 119.7(6) . .
O16 C56 C54 115.0(6) . .
O18 C57 O17 123.3(7) . .
O18 C57 C58 118.8(7) . .
O17 C57 C58 117.7(6) . .
C59 C58 C63 120.0 . .
C59 C58 C57 118.7(5) . .
C63 C58 C57 121.3(5) . .
C58 C59 C60 120.0 . .
C58 C59 H59A 120.0 . .
C60 C59 H59A 120.0 . .
C59 C60 C61 120.0 . .
C59 C60 H60A 120.0 . .
C61 C60 H60A 120.0 . .
N5 C61 C62 111.5(4) . .
N5 C61 C60 128.5(4) . .
C62 C61 C60 120.0 . .
C61 C62 C63 120.0 . .
C61 C62 C64 105.4 . .
C63 C62 C64 134.6 . .
C62 C63 C58 120.0 . .
C62 C63 H63A 120.0 . .
C58 C63 H63A 120.0 . .
C65 C64 C69 120.0 . .
C65 C64 C62 106.1 . .
C69 C64 C62 133.9 . .
N5 C65 C64 110.4(4) . .
N5 C65 C66 129.6(4) . .
C64 C65 C66 120.0 . .
C67 C66 C65 120.0 . .
C67 C66 H66A 120.0 . .
C65 C66 H66A 120.0 . .
C66 C67 C68 120.0 . .
C66 C67 H67A 120.0 . .
C68 C67 H67A 120.0 . .
C67 C68 C69 120.0 . .
C67 C68 C70 118.4(4) . .
C69 C68 C70 121.6(5) . .
C68 C69 C64 120.0 . .
C68 C69 H69A 120.0 . .
C64 C69 H69A 120.0 . .
O19 C70 O20 125.3(6) . .
O19 C70 C68 117.1(6) . .
O20 C70 C68 117.5(6) . .
O21 C71 O22 125.2(7) . .
O21 C71 C72 117.6(6) . .
O22 C71 C72 117.2(6) . .
C77 C72 C73 123.4(7) . .
C77 C72 C71 119.3(6) . .
C73 C72 C71 117.3(6) . .
C72 C73 C74 120.1(7) . .
C72 C73 H73A 119.9 . .
C74 C73 H73A 119.9 . .
C73 C74 C75 119.8(7) . .
C73 C74 H74A 120.1 . .
C75 C74 H74A 120.1 . .
N6 C75 C74 131.0(7) . .
N6 C75 C76 112.8(7) . .
C74 C75 C76 116.2(7) . .
C77 C76 C78 136.2(6) . .
C77 C76 C75 121.5(7) . .
C78 C76 C75 102.2(6) . .
C72 C77 C76 118.8(6) . .
C72 C77 H77A 120.6 . .
C76 C77 H77A 120.6 . .
C79 C78 C83 120.0 . .
C79 C78 C76 105.5(4) . .
C83 C78 C76 134.5(4) . .
N6 C79 C78 112.9(4) . .
N6 C79 C80 127.1(4) . .
C78 C79 C80 120.0 . .
C79 C80 C81 120.0 . .
C79 C80 H80A 120.0 . .
C81 C80 H80A 120.0 . .
C80 C81 C82 120.0 . .
C80 C81 H81A 120.0 . .
C82 C81 H81A 120.0 . .
C83 C82 C81 120.0 . .
C83 C82 C84 119.1(4) . .
C81 C82 C84 120.9(4) . .
C82 C83 C78 120.0 . .
C82 C83 H83A 120.0 . .
C78 C83 H83A 120.0 . .
O23 C84 O24 124.5(6) . .
O23 C84 C82 117.3(6) . .
O24 C84 C82 118.2(6) . .

loop_
_geom_bond_atom_site_label_1
_geom_bond_atom_site_label_2
_geom_bond_distance
_geom_bond_site_symmetry_2
Cu1 O11 1.945(4) .
Cu1 O13 1.950(4) .
Cu1 O1 1.958(4) .
Cu1 O21 1.968(5) .
Cu1 O25 2.189(4) .
Cu1 Cu2 2.6064(13) .
Cu2 O12 1.942(4) .
Cu2 O22 1.938(4) .
Cu2 O14 1.944(4) .
Cu2 O2 1.965(4) .
Cu2 O26 2.198(4) .
Cu3 O5 1.947(4) .
Cu3 O23 1.955(4) 2_776
Cu3 O3 1.957(4) .
Cu3 O19 1.964(4) .
Cu3 O27 2.183(4) .
Cu3 Cu4 2.5972(13) .
Cu4 O6 1.942(4) .
Cu4 O20 1.946(4) .
Cu4 O4 1.949(4) .
Cu4 O24 1.957(4) 2_776
Cu4 O28 2.211(5) .
Cu5 O9 1.946(4) .
Cu5 O17 1.949(5) 2_776
Cu5 O15 1.967(4) 2_776
Cu5 O7 1.995(4) .
Cu5 O29 2.186(4) .
Cu5 Cu6 2.5762(12) .
Cu6 O18 1.943(5) 2_776
Cu6 O16 1.949(4) 2_776
Cu6 O10 1.963(4) .
Cu6 O8 1.978(4) .
Cu6 O30 2.195(4) .
O1 C1 1.245(6) .
O2 C1 1.243(7) .
O3 C14 1.288(7) .
O4 C14 1.264(7) .
O5 C15 1.278(7) .
O6 C15 1.263(8) .
O7 C28 1.292(7) .
O8 C28 1.276(7) .
O9 C29 1.244(7) .
O10 C29 1.251(7) .
O11 C42 1.220(7) .
O12 C42 1.279(7) .
O13 C43 1.264(7) .
O14 C43 1.291(7) .
O15 C56 1.230(7) .
O15 Cu5 1.967(4) 2_776
O16 C56 1.288(7) .
O16 Cu6 1.949(4) 2_776
O17 C57 1.278(8) .
O17 Cu5 1.949(5) 2_776
O18 C57 1.308(8) .
O18 Cu6 1.943(5) 2_776
O19 C70 1.268(7) .
O20 C70 1.293(7) .
O21 C71 1.228(7) .
O22 C71 1.274(7) .
O23 C84 1.275(7) .
O23 Cu3 1.954(4) 2_776
O24 C84 1.292(7) .
O24 Cu4 1.957(4) 2_776
N1 C5 1.372(8) .
N1 C9 1.422(8) .
N1 H1A 0.8800 .
N2 C23 1.388(8) .
N2 C19 1.408(8) .
N2 H2A 0.8800 .
N3 C37 1.376(7) .
N3 C33 1.386(7) .
N3 H3B 0.8800 .
N4 C47 1.365(7) .
N4 C51 1.369(7) .
N4 H4B 0.8800 .
N5 C61 1.378(6) .
N5 C65 1.399(6) .
N5 H5A 0.8800 .
N6 C75 1.298(8) .
N6 C79 1.356(6) .
N6 H6A 0.8800 .
C1 C2 1.525(9) .
C2 C3 1.373(8) .
C2 C7 1.417(8) .
C3 C4 1.374(8) .
C3 H3A 0.9500 .
C4 C5 1.423(9) .
C4 H4A 0.9500 .
C5 C6 1.381(8) .
C6 C7 1.416(8) .
C6 C8 1.430(8) .
C7 H7A 0.9500 .
C8 C12 1.412(8) .
C8 C9 1.428(9) .
C9 C10 1.339(8) .
C10 C11 1.328(8) .
C10 H10A 0.9500 .
C11 C13 1.439(8) .
C11 H11A 0.9500 .
C12 C13 1.350(8) .
C12 H12A 0.9500 .
C13 C14 1.526(8) .
C15 C16 1.591(9) .
C16 C17 1.363(9) .
C16 C21 1.391(8) .
C17 C18 1.389(8) .
C17 H17A 0.9500 .
C18 C19 1.386(9) .
C18 H18A 0.9500 .
C19 C20 1.384(8) .
C20 C21 1.405(8) .
C20 C22 1.459(8) .
C21 H21A 0.9500 .
C22 C27 1.360(8) .
C22 C23 1.387(8) .
C23 C24 1.368(8) .
C24 C25 1.380(8) .
C24 H24A 0.9500 .
C25 C26 1.445(8) .
C25 H25A 0.9500 .
C26 C27 1.412(8) .
C26 C28 1.427(9) .
C27 H27A 0.9500 .
C29 C30 1.517(8) .
C30 C35 1.356(8) .
C30 C31 1.402(8) .
C31 C32 1.364(8) .
C31 H31A 0.9500 .
C32 C33 1.403(8) .
C32 H32A 0.9500 .
C33 C34 1.428(8) .
C34 C35 1.383(8) .
C34 C36 1.470(8) .
C35 H35A 0.9500 .
C36 C41 1.383(7) .
C36 C37 1.401(8) .
C37 C38 1.351(8) .
C38 C39 1.405(8) .
C38 H38A 0.9500 .
C39 C40 1.432(8) .
C39 H39A 0.9500 .
C40 C41 1.350(8) .
C40 C42 1.523(8) .
C41 H41A 0.9500 .
C43 C44 1.479(8) .
C44 C45 1.384(8) .
C44 C49 1.403(8) .
C45 C46 1.409(8) .
C45 H45A 0.9500 .
C46 C47 1.426(8) .
C46 H46A 0.9500 .
C47 C48 1.423(8) .
C48 C49 1.376(7) .
C48 C50 1.491(8) .
C49 H49A 0.9500 .
C50 C55 1.383(8) .
C50 C51 1.429(8) .
C51 C52 1.378(8) .
C52 C53 1.425(8) .
C52 H52A 0.9500 .
C53 C54 1.448(8) .
C53 H53A 0.9500 .
C54 C55 1.398(8) .
C54 C56 1.492(8) .
C55 H55A 0.9500 .
C57 C58 1.468(8) .
C58 C59 1.3900 .
C58 C63 1.3900 .
C59 C60 1.3900 .
C59 H59A 0.9500 .
C60 C61 1.3900 .
C60 H60A 0.9500 .
C61 C62 1.3900 .
C62 C63 1.3900 .
C62 C64 1.471 .
C63 H63A 0.9500 .
C64 C65 1.3900 .
C64 C69 1.3900 .
C65 C66 1.3900 .
C66 C67 1.3900 .
C66 H66A 0.9500 .
C67 C68 1.3900 .
C67 H67A 0.9500 .
C68 C69 1.3900 .
C68 C70 1.487(7) .
C69 H69A 0.9500 .
C71 C72 1.527(9) .
C72 C77 1.352(8) .
C72 C73 1.392(8) .
C73 C74 1.436(9) .
C73 H73A 0.9500 .
C74 C75 1.446(9) .
C74 H74A 0.9500 .
C75 C76 1.472(8) .
C76 C77 1.430(8) .
C76 C78 1.446(7) .
C77 H77A 0.9500 .
C78 C79 1.3900 .
C78 C83 1.3900 .
C79 C80 1.3900 .
C80 C81 1.3900 .
C80 H80A 0.9500 .
C81 C82 1.3900 .
C81 H81A 0.9500 .
C82 C83 1.3900 .
C82 C84 1.481(7) .
C83 H83A 0.9500 .

loop_
_platon_squeeze_void_nr
_platon_squeeze_void_average_x
_platon_squeeze_void_average_y
_platon_squeeze_void_average_z
_platon_squeeze_void_volume
_platon_squeeze_void_count_electrons
_platon_squeeze_void_content
1 -0.010 -0.001 -0.008 4505 1729 ' '
